data_2105641
loop_
_publ_author_name
'Mahmoudkhani, Amir H.'
'Langer, Vratislav'

_publ_section_title
;
 Structure of [(CH~3~)~2~NH~2~]~2~CoCl~4~ at elevated temperatures
;
_journal_issue 5
_journal_name_full 'Acta Crystallographica Section B'
_journal_page_first 752
_journal_page_last 757
_journal_paper_doi 10.1107/S0108768199004012
_journal_volume 55
_journal_year 1999
_chemical_formula_moiety '2(C2 H8 N),Co Cl4'
_chemical_formula_sum 'C4 H16 Cl4 Co N2'
_chemical_formula_weight 292.92
_chemical_name_systematic
;
Dimethylammonium tetrachlorocobaltate(II)
;
_space_group_IT_number 14
_symmetry_cell_setting monoclinic
_symmetry_space_group_name_Hall '-P 2yn'
_symmetry_space_group_name_H-M 'P 1 21/n 1'
_audit_creation_method SHELXL-97
_cell_angle_alpha 90.00
_cell_angle_beta 90.0370(10)
_cell_angle_gamma 90.00
_cell_formula_units_Z 4
_cell_length_a 8.5640(2)
_cell_length_b 11.4573(3)
_cell_length_c 13.3590(3)
_cell_measurement_reflns_used 2563
_cell_measurement_temperature 343(2)
_cell_measurement_theta_max 25
_cell_measurement_theta_min 1
_cell_volume 1310.79(5)
_computing_cell_refinement 'Siemens SAINT'
_computing_data_collection 'Siemens SMART'
_computing_data_reduction 'Siemens SAINT & SADABS'
_computing_molecular_graphics SHELXTL
_computing_structure_refinement 'SHELXTL (Bruker AXS, 1997)'
_computing_structure_solution 'SHELXTL (Bruker AXS, 1997)'
_diffrn_ambient_temperature 343(2)
_diffrn_detector_area_resol_mean no
_diffrn_measurement_device_type 'Siemens SMART CCD'
_diffrn_measurement_method \w
_diffrn_radiation_monochromator graphite
_diffrn_radiation_source 'fine-focus sealed tube'
_diffrn_radiation_type MoK\a
_diffrn_radiation_wavelength .71073
_diffrn_reflns_av_R_equivalents .0391
_diffrn_reflns_av_sigmaI/netI .0487
_diffrn_reflns_limit_h_max 9
_diffrn_reflns_limit_h_min -10
_diffrn_reflns_limit_k_max 13
_diffrn_reflns_limit_k_min -13
_diffrn_reflns_limit_l_max 16
_diffrn_reflns_limit_l_min -10
_diffrn_reflns_number 6097
_diffrn_reflns_theta_full 12.50
_diffrn_reflns_theta_max 25.34
_diffrn_reflns_theta_min 2.34
_diffrn_standards_decay_% none
_diffrn_standards_interval_count no
_diffrn_standards_interval_time no
_diffrn_standards_number no
_exptl_absorpt_coefficient_mu 2.080
_exptl_absorpt_correction_T_max .8853
_exptl_absorpt_correction_T_min .4227
_exptl_absorpt_correction_type 'multi-scan (Blessing, 1995; Sheldrick, 1996)'
_exptl_absorpt_process_details 'Blessing, Acta Cryst. (1995), A51, 33-38.'
_exptl_crystal_colour dark-blue
_exptl_crystal_density_diffrn 1.484
_exptl_crystal_density_method 'not measured'
_exptl_crystal_description plate
_exptl_crystal_F_000 596
_exptl_crystal_size_max .50
_exptl_crystal_size_mid .35
_exptl_crystal_size_min .06
_refine_diff_density_max .309
_refine_diff_density_min -.326
_refine_ls_extinction_coef .0119(9)
_refine_ls_extinction_method 'SHELXTL (Bruker AXS, 1997)'
_refine_ls_goodness_of_fit_ref .998
_refine_ls_hydrogen_treatment 'See experimental'
_refine_ls_matrix_type full
_refine_ls_number_parameters 121
_refine_ls_number_reflns 2399
_refine_ls_number_restraints 0
_refine_ls_restrained_S_all .998
_refine_ls_R_factor_all .0677
_refine_ls_R_factor_gt .0357
_refine_ls_shift/su_max .001
_refine_ls_shift/su_mean .000
_refine_ls_structure_factor_coef Fsqd
_refine_ls_weighting_details 'calc w=1/[\s^2^(Fo^2^)+(0.0365P)^2^] where P=(Fo^2^+2Fc^2^)/3'
_refine_ls_weighting_scheme calc
_refine_ls_wR_factor_ref .0846
_reflns_number_gt 1639
_reflns_number_total 2399
_reflns_threshold_expression I>2sigma(I)
_cod_data_source_file os0024.cif
_cod_data_source_block 343
_cod_database_code 2105641

loop_
_symmetry_equiv_pos_as_xyz
'x, y, z'
'-x+1/2, y+1/2, -z+1/2'
'-x, -y, -z'
'x-1/2, -y-1/2, z-1/2'

loop_
_atom_site_label
_atom_site_fract_x
_atom_site_fract_y
_atom_site_fract_z
_atom_site_U_iso_or_equiv
_atom_site_adp_type
_atom_site_calc_flag
_atom_site_refinement_flags
_atom_site_occupancy
_atom_site_type_symbol
Co1 .83009(5) .79838(4) .58077(3) .04963(18) Uani d . 1 Co
Cl1 1.07231(12) .73664(8) .63023(8) .0682(3) Uani d . 1 Cl
Cl2 .80728(12) .73594(8) .41986(7) .0684(3) Uani d . 1 Cl
Cl3 .81917(11) .99526(8) .59017(8) .0695(3) Uani d . 1 Cl
Cl4 .64056(13) .72035(9) .67655(8) .0815(3) Uani d . 1 Cl
N1 .7899(3) .9989(3) .3355(2) .0675(8) Uani d . 1 N
H1A .8118 .9323 .3683 .128(19) Uiso calc R 1 H
H1B .8417 1.0573 .3661 .19(3) Uiso calc R 1 H
N2 .7066(4) .8092(3) .9022(3) .0718(9) Uani d . 1 N
H2A .6740 .7727 .8463 .13(2) Uiso calc R 1 H
H2B .6504 .7812 .9538 .116(18) Uiso calc R 1 H
C11 .8459(5) .9889(4) .2317(3) .0781(11) Uani d . 1 C
H11A .9572 .9795 .2317 .113(17) Uiso calc R 1 H
H11B .8187 1.0583 .1953 .13(2) Uiso calc R 1 H
H11C .7981 .9224 .2004 .16(2) Uiso calc R 1 H
C21 .6749(7) .9344(4) .8920(5) .1046(16) Uani d . 1 C
H21A .5649 .9463 .8826 .13(2) Uiso calc R 1 H
H21B .7306 .9646 .8353 .18(3) Uiso calc R 1 H
H21C .7083 .9742 .9515 .15(2) Uiso calc R 1 H
C22 .8717(6) .7807(5) .9188(5) .1062(17) Uani d . 1 C
H22A .8822 .6984 .9303 .19(3) Uiso calc R 1 H
H22B .9095 .8227 .9761 .18(3) Uiso calc R 1 H
H22C .9313 .8024 .8609 .16(3) Uiso calc R 1 H
C12 .6214(5) 1.0216(6) .3421(4) .1019(15) Uani d . 1 C
H12A .5903 1.0223 .4111 .115(18) Uiso calc R 1 H
H12B .5655 .9614 .3073 .17(3) Uiso calc R 1 H
H12C .5984 1.0959 .3123 .15(2) Uiso calc R 1 H

loop_
_atom_site_aniso_label
_atom_site_aniso_U_11
_atom_site_aniso_U_22
_atom_site_aniso_U_33
_atom_site_aniso_U_12
_atom_site_aniso_U_13
_atom_site_aniso_U_23
Co1 .0490(3) .0506(3) .0493(3) .0003(2) .0011(2) .0003(2)
Cl1 .0597(6) .0704(6) .0746(6) .0123(5) -.0128(5) .0015(5)
Cl2 .0804(7) .0684(6) .0565(6) -.0017(5) -.0083(5) -.0111(4)
Cl3 .0778(7) .0508(5) .0799(7) .0040(5) -.0037(5) -.0075(4)
Cl4 .0795(7) .0813(7) .0836(7) -.0128(5) .0264(6) .0085(5)
N1 .061(2) .071(2) .071(2) -.0011(17) -.0101(17) .0094(18)
N2 .065(2) .073(2) .077(2) -.0156(18) .0092(19) .0055(19)
C11 .075(3) .089(3) .071(3) -.002(3) .003(2) -.009(2)
C21 .115(5) .079(3) .120(5) -.001(3) .001(4) .010(3)
C22 .066(3) .111(4) .142(5) -.007(3) .004(4) .014(4)
C12 .060(3) .140(5) .105(4) .022(3) .002(3) -.001(4)

loop_
_atom_type_symbol
_atom_type_description
_atom_type_scat_dispersion_real
_atom_type_scat_dispersion_imag
_atom_type_scat_source
C C .0033 .0016 'International Tables Vol C Tables 4.2.6.8 and 6.1.1.4'
H H .0000 .0000 'International Tables Vol C Tables 4.2.6.8 and 6.1.1.4'
N N .0061 .0033 'International Tables Vol C Tables 4.2.6.8 and 6.1.1.4'
Cl Cl .1484 .1585 'International Tables Vol C Tables 4.2.6.8 and 6.1.1.4'
Co Co .3494 .9721 'International Tables Vol C Tables 4.2.6.8 and 6.1.1.4'

loop_
_geom_angle_atom_site_label_1
_geom_angle_atom_site_label_2
_geom_angle_atom_site_label_3
_geom_angle
_geom_angle_publ_flag
Cl4 Co1 Cl3 109.54(4) yes
Cl4 Co1 Cl2 110.53(4) yes
Cl3 Co1 Cl2 111.28(4) yes
Cl4 Co1 Cl1 111.51(4) yes
Cl3 Co1 Cl1 109.26(4) yes
Cl2 Co1 Cl1 104.65(4) yes
C12 N1 C11 113.1(4) yes
C12 N1 H1A 109.0 ?
C11 N1 H1A 109.0 ?
C12 N1 H1B 109.0 ?
C11 N1 H1B 109.0 ?
H1A N1 H1B 107.8 ?
C21 N2 C22 114.2(4) yes
C21 N2 H2A 108.7 ?
C22 N2 H2A 108.7 ?
C21 N2 H2B 108.7 ?
C22 N2 H2B 108.7 ?
H2A N2 H2B 107.6 ?
N1 C11 H11A 109.5 ?
N1 C11 H11B 109.5 ?
H11A C11 H11B 109.5 ?
N1 C11 H11C 109.5 ?
H11A C11 H11C 109.5 ?
H11B C11 H11C 109.5 ?
N2 C21 H21A 109.5 ?
N2 C21 H21B 109.5 ?
H21A C21 H21B 109.5 ?
N2 C21 H21C 109.5 ?
H21A C21 H21C 109.5 ?
H21B C21 H21C 109.5 ?
N2 C22 H22A 109.5 ?
N2 C22 H22B 109.5 ?
H22A C22 H22B 109.5 ?
N2 C22 H22C 109.5 ?
H22A C22 H22C 109.5 ?
H22B C22 H22C 109.5 ?
N1 C12 H12A 109.5 ?
N1 C12 H12B 109.5 ?
H12A C12 H12B 109.5 ?
N1 C12 H12C 109.5 ?
H12A C12 H12C 109.5 ?
H12B C12 H12C 109.5 ?

loop_
_geom_bond_atom_site_label_1
_geom_bond_atom_site_label_2
_geom_bond_distance
_geom_bond_publ_flag
Co1 Cl4 2.2525(10) yes
Co1 Cl3 2.2611(10) yes
Co1 Cl2 2.2738(10) yes
Co1 Cl1 2.2887(10) yes
N1 C12 1.469(5) yes
N1 C11 1.471(5) yes
N1 H1A .90 .
N1 H1B .90 .
N2 C21 1.466(5) yes
N2 C22 1.467(6) yes
N2 H2A .90 .
N2 H2B .90 .
C11 H11A .96 ?
C11 H11B .96 ?
C11 H11C .96 ?
C21 H21A .96 ?
C21 H21B .96 ?
C21 H21C .96 ?
C22 H22A .96 ?
C22 H22B .96 ?
C22 H22C .96 ?
C12 H12A .96 ?
C12 H12B .96 ?
C12 H12C .96 ?

loop_
_geom_hbond_atom_site_label_D
_geom_hbond_atom_site_label_H
_geom_hbond_atom_site_label_A
_geom_hbond_site_symmetry_A
_geom_hbond_distance_DH
_geom_hbond_distance_HA
_geom_hbond_distance_DA
_geom_hbond_angle_DHA
_geom_hbond_publ_flag
N1 H1A Cl2 . .90 2.35 3.221(3) 161.8 yes
N1 H1B Cl1 3_776 .90 2.47 3.283(4) 149.8 yes
N2 H2B Cl1 4_576 .90 2.46 3.299(4) 155.4 yes
N2 H2A Cl4 . .90 2.36 3.231(4) 162.0 yes
C11 H11B Cl2 2_655 .96 2.77 3.718(5) 169.6 yes
C11 H11C Cl1 4_575 .96 2.82 3.742(5) 161.8 yes
C11 H11A Cl4 4_675 .96 2.87 3.559(5) 129.3 yes
C22 H22A Cl3 2_646 .96 2.91 3.658(6) 135.7 yes
